data_1569215
loop_
_publ_author_name
'Singha, Tushar'
'Kadam, Ganesh Arjun'
'Hari, Durga Prasad'

_publ_section_title
;
 Photocatalyzed Dowd-Beckwith radical-polar crossover reaction for the
 synthesis of medium-sized carbocyclic compounds.
;
_journal_issue 25
_journal_name_full 'Chemical science'
_journal_page_first 6930
_journal_page_last 6935
_journal_paper_doi 10.1039/d3sc01908j
_journal_volume 14
_journal_year 2023
_chemical_formula_moiety 'C26 H28 O2'
_chemical_formula_sum 'C26 H28 O2'
_chemical_formula_weight 372.48
_chemical_name_systematic 5a,5b-diphenyldodecahydrocyclobuta[1,2:3,4]di[7]annulene-1,10-dione
_space_group_crystal_system monoclinic
_space_group_IT_number 14
_space_group_name_Hall '-P 2ybc'
_space_group_name_H-M_alt 'P 1 21/c 1'
_atom_sites_solution_hydrogens geom
_audit_creation_method SHELXL-2019/1
_audit_update_record
;
2023-05-19 deposited with the CCDC.	2023-05-25 downloaded from the CCDC.
;
_cell_angle_alpha 90
_cell_angle_beta 110.575(3)
_cell_angle_gamma 90
_cell_formula_units_Z 4
_cell_length_a 8.0064(7)
_cell_length_b 24.8727(17)
_cell_length_c 10.4677(8)
_cell_measurement_reflns_used 9898
_cell_measurement_temperature 120(2)
_cell_measurement_theta_max 28.15
_cell_measurement_theta_min 2.65
_cell_volume 1951.6(3)
_computing_cell_refinement 'Bruker SAINT'
_computing_data_collection 'Bruker APEX4'
_computing_data_reduction 'Bruker SAINT'
_computing_molecular_graphics 'Bruker SHELXTL'
_computing_publication_material 'Bruker SHELXTL'
_computing_structure_refinement 'SHELXL-2019/1 (Sheldrick, 2019)'
_computing_structure_solution 'SHELXS-97 (Sheldrick 2008)'
_diffrn_ambient_temperature 120(2)
_diffrn_measured_fraction_theta_full 0.999
_diffrn_measured_fraction_theta_max 0.994
_diffrn_measurement_device_type 'Bruker D8 Quest'
_diffrn_measurement_method '\f and \w scans'
_diffrn_radiation_type MoK\a
_diffrn_radiation_wavelength 0.71073
_diffrn_reflns_av_R_equivalents 0.0894
_diffrn_reflns_av_unetI/netI 0.0354
_diffrn_reflns_Laue_measured_fraction_full 0.999
_diffrn_reflns_Laue_measured_fraction_max 0.994
_diffrn_reflns_limit_h_max 10
_diffrn_reflns_limit_h_min -10
_diffrn_reflns_limit_k_max 33
_diffrn_reflns_limit_k_min -33
_diffrn_reflns_limit_l_max 13
_diffrn_reflns_limit_l_min -13
_diffrn_reflns_number 66723
_diffrn_reflns_point_group_measured_fraction_full 0.999
_diffrn_reflns_point_group_measured_fraction_max 0.994
_diffrn_reflns_theta_full 25.242
_diffrn_reflns_theta_max 28.384
_diffrn_reflns_theta_min 2.838
_exptl_absorpt_coefficient_mu 0.078
_exptl_crystal_colour colourless
_exptl_crystal_density_diffrn 1.268
_exptl_crystal_description block
_exptl_crystal_F_000 800
_refine_diff_density_max 0.398
_refine_diff_density_min -0.284
_refine_diff_density_rms 0.062
_refine_ls_extinction_method none
_refine_ls_goodness_of_fit_ref 1.178
_refine_ls_hydrogen_treatment constr
_refine_ls_matrix_type full
_refine_ls_number_parameters 253
_refine_ls_number_reflns 4864
_refine_ls_number_restraints 0
_refine_ls_restrained_S_all 1.178
_refine_ls_R_factor_all 0.0785
_refine_ls_R_factor_gt 0.0678
_refine_ls_shift/su_max 0.000
_refine_ls_shift/su_mean 0.000
_refine_ls_structure_factor_coef Fsqd
_refine_ls_weighting_details 'w=1/[\s^2^(Fo^2^)+(0.0570P)^2^+1.6982P] where P=(Fo^2^+2Fc^2^)/3'
_refine_ls_weighting_scheme calc
_refine_ls_wR_factor_gt 0.1488
_refine_ls_wR_factor_ref 0.1542
_reflns_Friedel_coverage 0.000
_reflns_number_gt 4302
_reflns_number_total 4864
_reflns_threshold_expression 'I > 2\s(I)'
_cod_data_source_file d3sc01908j2.cif
_cod_data_source_block TS_DB_PM8_Reduced1_a
_cod_depositor_comments 'Adding full bibliography for 1569214--1569215.cif.'
_cod_original_sg_symbol_H-M 'P 21/c'
_cod_database_code 1569215
_shelx_shelxl_version_number 2019/1
_shelx_space_group_comment
;
The symmetry employed for this shelxl refinement is uniquely defined
by the following loop, which should always be used as a source of
symmetry information in preference to the above space-group names.
They are only intended as comments.
;

loop_
_space_group_symop_operation_xyz
'x, y, z'
'-x, y+1/2, -z+1/2'
'-x, -y, -z'
'x, -y-1/2, z-1/2'

loop_
_atom_site_label
_atom_site_type_symbol
_atom_site_fract_x
_atom_site_fract_y
_atom_site_fract_z
_atom_site_U_iso_or_equiv
_atom_site_adp_type
_atom_site_occupancy
_atom_site_site_symmetry_order
_atom_site_calc_flag
_atom_site_refinement_flags_posn
_atom_site_refinement_flags_adp
_atom_site_refinement_flags_occupancy
_atom_site_disorder_assembly
_atom_site_disorder_group
O1 O 0.24611(18) 0.42979(6) 0.27496(14) 0.0200(3) Uani 1 1 d . . . . .
O2 O 0.31689(19) 0.51655(5) 0.54055(15) 0.0199(3) Uani 1 1 d . . . . .
C2 C 0.1366(2) 0.31068(7) 0.38686(19) 0.0146(4) Uani 1 1 d . . . . .
H2 H 0.132002 0.342322 0.334889 0.018 Uiso 1 1 calc R U . . .
C3 C 0.0077(2) 0.27073(7) 0.33555(19) 0.0157(4) Uani 1 1 d . . . . .
H3 H -0.082467 0.275440 0.248534 0.019 Uiso 1 1 calc R U . . .
C4 C 0.0091(3) 0.22466(7) 0.4088(2) 0.0163(4) Uani 1 1 d . . . . .
H4 H -0.079706 0.197833 0.373382 0.020 Uiso 1 1 calc R U . . .
C5 C 0.1425(3) 0.21813(7) 0.5353(2) 0.0183(4) Uani 1 1 d . . . . .
H5 H 0.144976 0.186665 0.587356 0.022 Uiso 1 1 calc R U . . .
C6 C 0.2723(3) 0.25737(7) 0.58602(19) 0.0172(4) Uani 1 1 d . . . . .
H6 H 0.363751 0.251991 0.672145 0.021 Uiso 1 1 calc R U . . .
C9 C 0.2765(2) 0.42322(7) 0.56972(17) 0.0114(3) Uani 1 1 d . . . . .
H9 H 0.154391 0.410452 0.513327 0.014 Uiso 1 1 calc R U . . .
C10 C 0.4039(2) 0.40175(7) 0.50330(18) 0.0115(3) Uani 1 1 d . . . . .
H10 H 0.520535 0.420312 0.548861 0.014 Uiso 1 1 calc R U . . .
C22 C 0.6093(2) 0.44743(7) 0.81511(19) 0.0152(4) Uani 1 1 d . . . . .
H22 H 0.566458 0.472426 0.742208 0.018 Uiso 1 1 calc R U . . .
C23 C 0.7620(3) 0.45983(8) 0.9264(2) 0.0191(4) Uani 1 1 d . . . . .
H23 H 0.819461 0.493481 0.929530 0.023 Uiso 1 1 calc R U . . .
C24 C 0.8305(3) 0.42357(9) 1.0322(2) 0.0220(4) Uani 1 1 d . . . . .
H24 H 0.936010 0.431629 1.107066 0.026 Uiso 1 1 calc R U . . .
C25 C 0.7420(3) 0.37515(9) 1.0267(2) 0.0242(4) Uani 1 1 d . . . . .
H25 H 0.787313 0.349890 1.098673 0.029 Uiso 1 1 calc R U . . .
C26 C 0.5881(3) 0.36320(8) 0.9172(2) 0.0205(4) Uani 1 1 d . . . . .
H26 H 0.529094 0.329964 0.916080 0.025 Uiso 1 1 calc R U . . .
C1 C 0.2719(2) 0.30466(7) 0.51345(18) 0.0127(3) Uani 1 1 d . . . . .
C7 C 0.4139(2) 0.34699(7) 0.58070(17) 0.0113(3) Uani 1 1 d . . . . .
C8 C 0.3535(2) 0.38207(7) 0.68920(18) 0.0117(3) Uani 1 1 d . . . . .
C11 C 0.6011(2) 0.32262(7) 0.62458(19) 0.0146(4) Uani 1 1 d . . . . .
H11A H 0.607029 0.290994 0.683444 0.018 Uiso 1 1 calc R U . . .
H11B H 0.688927 0.349381 0.678993 0.018 Uiso 1 1 calc R U . . .
C12 C 0.6512(3) 0.30529(8) 0.5016(2) 0.0186(4) Uani 1 1 d . . . . .
H12A H 0.766402 0.285888 0.536090 0.022 Uiso 1 1 calc R U . . .
H12B H 0.559981 0.279590 0.446292 0.022 Uiso 1 1 calc R U . . .
C13 C 0.6676(3) 0.35090(8) 0.4080(2) 0.0184(4) Uani 1 1 d . . . . .
H13A H 0.729867 0.381308 0.466451 0.022 Uiso 1 1 calc R U . . .
H13B H 0.745091 0.338163 0.358490 0.022 Uiso 1 1 calc R U . . .
C14 C 0.4948(3) 0.37249(8) 0.3026(2) 0.0189(4) Uani 1 1 d . . . . .
H14A H 0.527721 0.395801 0.238504 0.023 Uiso 1 1 calc R U . . .
H14B H 0.427981 0.341522 0.249378 0.023 Uiso 1 1 calc R U . . .
C15 C 0.3684(2) 0.40401(7) 0.35350(18) 0.0138(3) Uani 1 1 d . . . . .
C16 C 0.2083(3) 0.36102(7) 0.73975(19) 0.0157(4) Uani 1 1 d . . . . .
H16A H 0.256303 0.330635 0.803150 0.019 Uiso 1 1 calc R U . . .
H16B H 0.106947 0.347437 0.661172 0.019 Uiso 1 1 calc R U . . .
C17 C 0.1413(3) 0.40512(8) 0.8132(2) 0.0200(4) Uani 1 1 d . . . . .
H17A H 0.056542 0.388609 0.851396 0.024 Uiso 1 1 calc R U . . .
H17B H 0.244241 0.418545 0.890834 0.024 Uiso 1 1 calc R U . . .
C18 C 0.0495(3) 0.45331(8) 0.7252(2) 0.0193(4) Uani 1 1 d . . . . .
H18A H -0.025120 0.471324 0.770464 0.023 Uiso 1 1 calc R U . . .
H18B H -0.031989 0.439433 0.636595 0.023 Uiso 1 1 calc R U . . .
C19 C 0.1705(3) 0.49601(7) 0.6963(2) 0.0182(4) Uani 1 1 d . . . . .
H19A H 0.097821 0.528673 0.662163 0.022 Uiso 1 1 calc R U . . .
H19B H 0.264112 0.505580 0.784197 0.022 Uiso 1 1 calc R U . . .
C20 C 0.2612(2) 0.48195(7) 0.59698(18) 0.0134(3) Uani 1 1 d . . . . .
C21 C 0.5181(2) 0.39915(7) 0.80854(18) 0.0137(4) Uani 1 1 d . . . . .

loop_
_atom_site_aniso_label
_atom_site_aniso_U_11
_atom_site_aniso_U_22
_atom_site_aniso_U_33
_atom_site_aniso_U_23
_atom_site_aniso_U_13
_atom_site_aniso_U_12
O1 0.0194(7) 0.0225(7) 0.0158(7) 0.0050(5) 0.0032(5) 0.0013(6)
O2 0.0220(7) 0.0136(6) 0.0259(7) 0.0041(5) 0.0106(6) 0.0006(5)
C2 0.0134(8) 0.0148(8) 0.0147(8) 0.0013(7) 0.0039(7) 0.0005(6)
C3 0.0134(8) 0.0171(9) 0.0136(8) -0.0014(7) 0.0011(7) 0.0008(7)
C4 0.0162(9) 0.0122(8) 0.0213(9) -0.0049(7) 0.0073(7) -0.0035(7)
C5 0.0235(10) 0.0121(8) 0.0193(9) 0.0009(7) 0.0074(8) -0.0016(7)
C6 0.0207(9) 0.0132(8) 0.0141(9) 0.0017(7) 0.0019(7) -0.0006(7)
C9 0.0114(8) 0.0104(8) 0.0119(8) -0.0002(6) 0.0035(6) -0.0004(6)
C10 0.0107(8) 0.0098(7) 0.0130(8) -0.0002(6) 0.0029(6) 0.0005(6)
C22 0.0130(8) 0.0172(8) 0.0143(8) 0.0000(7) 0.0035(7) 0.0019(7)
C23 0.0144(9) 0.0226(9) 0.0206(9) -0.0055(7) 0.0065(7) -0.0027(7)
C24 0.0150(9) 0.0320(11) 0.0157(9) -0.0080(8) 0.0011(7) 0.0035(8)
C25 0.0282(11) 0.0271(11) 0.0127(9) 0.0040(8) 0.0017(8) 0.0095(8)
C26 0.0277(10) 0.0165(9) 0.0158(9) 0.0011(7) 0.0058(8) 0.0017(8)
C1 0.0127(8) 0.0109(8) 0.0140(8) -0.0014(6) 0.0041(7) 0.0006(6)
C7 0.0120(8) 0.0092(7) 0.0111(8) 0.0015(6) 0.0020(6) 0.0017(6)
C8 0.0134(8) 0.0097(7) 0.0122(8) 0.0013(6) 0.0048(7) 0.0001(6)
C11 0.0128(8) 0.0136(8) 0.0158(8) 0.0019(7) 0.0029(7) 0.0027(6)
C12 0.0180(9) 0.0159(9) 0.0227(10) -0.0028(7) 0.0080(8) 0.0040(7)
C13 0.0183(9) 0.0167(9) 0.0240(10) -0.0026(7) 0.0122(8) 0.0009(7)
C14 0.0223(10) 0.0196(9) 0.0164(9) -0.0015(7) 0.0088(8) 0.0017(7)
C15 0.0155(9) 0.0096(8) 0.0150(8) -0.0003(6) 0.0038(7) -0.0035(6)
C16 0.0178(9) 0.0144(8) 0.0167(9) 0.0012(7) 0.0081(7) -0.0017(7)
C17 0.0224(10) 0.0184(9) 0.0238(10) 0.0008(8) 0.0140(8) -0.0008(8)
C18 0.0181(9) 0.0186(9) 0.0252(10) -0.0015(7) 0.0126(8) 0.0016(7)
C19 0.0217(9) 0.0126(8) 0.0218(9) -0.0022(7) 0.0097(8) 0.0030(7)
C20 0.0105(8) 0.0132(8) 0.0147(8) 0.0014(6) 0.0019(7) 0.0012(6)
C21 0.0141(8) 0.0143(8) 0.0129(8) -0.0018(6) 0.0050(7) 0.0021(6)

loop_
_atom_type_symbol
_atom_type_description
_atom_type_scat_dispersion_real
_atom_type_scat_dispersion_imag
_atom_type_scat_source
C C 0.0033 0.0016 'International Tables Vol C Tables 4.2.6.8 and 6.1.1.4'
H H 0.0000 0.0000 'International Tables Vol C Tables 4.2.6.8 and 6.1.1.4'
O O 0.0106 0.0060 'International Tables Vol C Tables 4.2.6.8 and 6.1.1.4'

loop_
_geom_angle_atom_site_label_1
_geom_angle_atom_site_label_2
_geom_angle_atom_site_label_3
_geom_angle
_geom_angle_site_symmetry_1
_geom_angle_site_symmetry_3
_geom_angle_publ_flag
C1 C2 C3 120.75(17) . . ?
C4 C3 C2 121.20(17) . . ?
C3 C4 C5 118.77(17) . . ?
C4 C5 C6 120.30(17) . . ?
C5 C6 C1 121.63(17) . . ?
C20 C9 C10 122.82(15) . . ?
C20 C9 C8 121.31(14) . . ?
C10 C9 C8 89.82(13) . . ?
C15 C10 C9 123.87(15) . . ?
C15 C10 C7 122.01(14) . . ?
C9 C10 C7 89.40(13) . . ?
C21 C22 C23 121.45(18) . . ?
C24 C23 C22 120.59(19) . . ?
C23 C24 C25 118.63(18) . . ?
C24 C25 C26 120.83(19) . . ?
C25 C26 C21 121.30(19) . . ?
C2 C1 C6 117.35(16) . . ?
C2 C1 C7 124.59(16) . . ?
C6 C1 C7 118.01(16) . . ?
C1 C7 C11 110.92(14) . . ?
C1 C7 C10 117.69(14) . . ?
C11 C7 C10 111.40(14) . . ?
C1 C7 C8 109.53(14) . . ?
C11 C7 C8 120.05(14) . . ?
C10 C7 C8 85.51(12) . . ?
C21 C8 C16 110.83(14) . . ?
C21 C8 C9 117.21(14) . . ?
C16 C8 C9 111.52(14) . . ?
C21 C8 C7 109.68(14) . . ?
C16 C8 C7 120.28(14) . . ?
C9 C8 C7 85.60(12) . . ?
C7 C11 C12 112.07(15) . . ?
C13 C12 C11 115.67(15) . . ?
C14 C13 C12 117.42(16) . . ?
C15 C14 C13 118.22(16) . . ?
O1 C15 C10 122.68(17) . . ?
O1 C15 C14 120.85(17) . . ?
C10 C15 C14 116.46(15) . . ?
C8 C16 C17 111.67(15) . . ?
C18 C17 C16 115.77(16) . . ?
C17 C18 C19 117.11(16) . . ?
C20 C19 C18 117.80(16) . . ?
O2 C20 C9 121.91(16) . . ?
O2 C20 C19 121.39(16) . . ?
C9 C20 C19 116.70(15) . . ?
C22 C21 C26 117.18(17) . . ?
C22 C21 C8 124.58(16) . . ?
C26 C21 C8 118.18(16) . . ?

loop_
_geom_bond_atom_site_label_1
_geom_bond_atom_site_label_2
_geom_bond_distance
_geom_bond_site_symmetry_2
_geom_bond_publ_flag
O1 C15 1.217(2) . ?
O2 C20 1.214(2) . ?
C2 C1 1.394(2) . ?
C2 C3 1.397(3) . ?
C3 C4 1.377(3) . ?
C4 C5 1.388(3) . ?
C5 C6 1.388(3) . ?
C6 C1 1.399(2) . ?
C9 C20 1.502(2) . ?
C9 C10 1.518(2) . ?
C9 C8 1.565(2) . ?
C10 C15 1.493(2) . ?
C10 C7 1.572(2) . ?
C22 C21 1.395(3) . ?
C22 C23 1.395(3) . ?
C23 C24 1.384(3) . ?
C24 C25 1.388(3) . ?
C25 C26 1.388(3) . ?
C26 C21 1.400(3) . ?
C1 C7 1.528(2) . ?
C7 C11 1.531(2) . ?
C7 C8 1.634(2) . ?
C8 C21 1.523(2) . ?
C8 C16 1.529(2) . ?
C11 C12 1.538(3) . ?
C12 C13 1.534(3) . ?
C13 C14 1.533(3) . ?
C14 C15 1.517(3) . ?
C16 C17 1.540(3) . ?
C17 C18 1.533(3) . ?
C18 C19 1.538(3) . ?
C19 C20 1.504(3) . ?
